data_7717015
loop_
_publ_author_name
'Krieft, Jonas'
'Koch, Hannah'
'Neumann, Beate'
'Stammler, Hans-Georg'
'Lamm, Jan-Hendrik'
'Mix, Andreas'
'Mitzel, Norbert W.'

_publ_section_title
;
 Adducts of Lewis acidic stibanes with phosphane chalcogenides.
;
_journal_issue 39
_journal_name_full 'Dalton transactions (Cambridge, England : 2003)'
_journal_page_first 16280
_journal_page_last 16286
_journal_paper_doi 10.1039/d4dt02268h
_journal_volume 53
_journal_year 2024
_chemical_formula_moiety 'C4 Cl F10 Sb'
_chemical_formula_sum 'C4 Cl F10 Sb'
_chemical_formula_weight 395.241
_space_group_crystal_system monoclinic
_space_group_IT_number 14
_space_group_name_Hall '-P 2ybc'
_space_group_name_H-M_alt 'P 1 21/c 1'
_symmetry_Int_Tables_number 14
_atom_sites_solution_primary iterative
_audit_creation_date 2023-10-24
_audit_creation_method
;
Olex2 1.5-alpha
(compiled 2023.08.24 svn.re1ec1418 for OlexSys, GUI svn.r6817)
;
_audit_update_record
;
2024-07-03 deposited with the CCDC.	2024-09-12 downloaded from the CCDC.
;
_cell_angle_alpha 90
_cell_angle_beta 106.183(2)
_cell_angle_gamma 90
_cell_formula_units_Z 4
_cell_length_a 9.9004(2)
_cell_length_b 10.4822(1)
_cell_length_c 9.7501(2)
_cell_measurement_reflns_used 65000
_cell_measurement_temperature 100.0(1)
_cell_measurement_theta_max 41.9860
_cell_measurement_theta_min 3.5370
_cell_volume 971.75(3)
_computing_cell_refinement 'CrysAlisPro 1.171.42.90a (Rigaku OD, 2023)'
_computing_data_collection 'CrysAlisPro 1.171.42.90a (Rigaku OD, 2023)'
_computing_data_reduction 'CrysAlisPro 1.171.42.90a (Rigaku OD, 2023)'
_computing_molecular_graphics 'Olex2 1.5-alpha (Dolomanov et al., 2009)'
_computing_publication_material 'Olex2 1.5-alpha (Dolomanov et al., 2009)'
_computing_structure_refinement 'olex2.refine 1.5-alpha (Bourhis et al., 2015)'
_computing_structure_solution 'olex2.solve 1.5-alpha (Bourhis et al., 2015)'
_diffrn_ambient_environment N~2~
_diffrn_ambient_temperature 100.0(1)
_diffrn_detector 'CCD plate'
_diffrn_detector_area_resol_mean 5.1773
_diffrn_detector_type Atlas
_diffrn_measured_fraction_theta_full 0.9972
_diffrn_measured_fraction_theta_max 0.9946
_diffrn_measurement_details
;
List of Runs (angles in degrees, time in seconds):

  # Type    Start    End  Width  t~exp~   \w     \q     \k     \f   Frames
#--------------------------------------------------------------------------
  1  \w    -79.00 -53.00   1.00   12.00    --  -39.44-161.00 -57.00   26
  2  \w    -68.00 -43.00   1.00    6.00    --  -39.44 118.00-179.00   25
  3  \w     83.00 108.00   1.00    6.00    --   39.75 161.00 -27.00   25
  4  \w     49.00  86.00   1.00    6.00    --   39.75-118.00  94.00   37
  5  \w     92.00 118.00   1.00    6.00    --   39.75-161.00 -57.00   26
  6  \w     15.00  43.00   1.00    6.00    --   39.75-118.00  94.00   28
  7  \w    -96.00 -71.00   1.00    6.00    --  -39.44 161.00 -27.00   25
  8  \w    -66.00 -17.00   1.00    6.00    --  -39.44 -57.00 -30.00   49
  9  \w   -106.00 -81.00   1.00    6.00    --  -39.44 -57.00 -90.00   25
 10  \w    -62.00 -19.00   1.00    6.00    --  -39.44 -57.00 -90.00   43
 11  \w     23.00  49.00   1.00    6.00    --   39.75 -38.00 -90.00   26
 12  \w     14.00  80.00   1.00    6.00    --   39.75  57.00 -90.00   66
 13  \w     16.00  48.00   1.00    6.00    --   39.75  57.00 -30.00   32
 14  \w     15.00  74.00   1.00    6.00    --   39.75  57.00  90.00   59
 15  \w    -31.00   2.00   1.00    6.00    --   39.75 -38.00 -90.00   33
 16  \w     84.00 110.00   1.00    6.00    --   39.75  57.00  90.00   26
 17  \w     23.00  55.00   1.00    6.00    --   39.75  57.00   0.00   32
 18  \w     66.00 104.00   1.00    6.00    --   39.75  57.00   0.00   38
 19  \w     23.00  70.00   1.00    6.00    --   39.75  57.00-150.00   47
 20  \w     77.00 104.00   1.00    6.00    --   39.75  57.00-150.00   27
 21  \w     46.00  88.00   1.00    6.00    --   39.75  38.00  60.00   42
 22  \w     48.00  79.00   1.00    6.00    --   39.75 -99.00  30.00   31
 23  \w    -15.00  11.00   1.00    6.00    --   39.75 -99.00-180.00   26
 24  \w    -12.00  56.00   1.00    6.00    --   39.75 -99.00-150.00   68
 25  \w      7.00  46.00   1.00    6.00    --   39.75  19.00 120.00   39
 26  \w     50.00  85.00   1.00    6.00    --   39.75  19.00 120.00   35
 27  \w     88.00 114.00   1.00    6.00    --   39.75  19.00 120.00   26
 28  \w     21.00  64.00   1.00    6.00    --   39.75  57.00-180.00   43
 29  \w     70.00 110.00   1.00    6.00    --   39.75  57.00-180.00   40
 30  \w     -9.00  42.00   1.00    6.00    --   39.75 -99.00 150.00   51
 31  \w     54.00  79.00   1.00    6.00    --   39.75 -99.00 150.00   25
 32  \w    -31.00  71.00   1.00    6.00    --   39.75 -77.00-120.00  102
 33  \w    -27.00  21.00   1.00    6.00    --   39.75 -57.00-150.00   48
 34  \w     36.00  61.00   1.00    6.00    --   39.75 -57.00-150.00   25
 35  \w     25.00  79.00   1.00    6.00    --   39.75 -99.00 -30.00   54
 36  \w    -23.00  54.00   1.00    6.00    --   39.75 -38.00 -60.00   77
 37  \w     48.00 126.00   1.00    6.00    --   39.75 178.00 120.00   78
 38  \w     14.00  43.00   1.00    6.00    --   39.75 -38.00  30.00   29
 39  \w    -31.00   6.00   1.00    6.00    --   39.75 -38.00  30.00   37
 40  \w     19.00  61.00   1.00    6.00    --   39.75 -99.00-180.00   42
 41  \w     11.00  65.00   1.00    6.00    --   39.75  19.00-150.00   54
 42  \w     75.00 101.00   1.00    6.00    --   39.75  19.00-150.00   26
 43  \w      3.00  64.00   1.00    6.00    --   39.75  19.00 -30.00   61
 44  \w     73.00 118.00   1.00    6.00    --   39.75  19.00 -30.00   45
 45  \w    -32.00  21.00   1.00    6.00    --   39.75 -38.00-120.00   53
 46  \w     27.00  52.00   1.00    6.00    --   39.75 -38.00-120.00   25
 47  \w     17.00 104.00   1.00    6.00    --   39.75  38.00 -30.00   87
 48  \w     -7.00  18.00   1.00    6.00    --   39.75 -99.00  30.00   25
 49  \w     59.00 107.00   1.00    6.00    --   39.75  57.00 -30.00   48
 50  \w     18.00  98.00   1.00    6.00    --   39.75  57.00 150.00   80
;
_diffrn_measurement_device 'four-circle diffractometer'
_diffrn_measurement_device_type 'SuperNova, Single source at offset/far, Atlas'
_diffrn_measurement_method '\w scans'
_diffrn_orient_matrix_type 'CrysAlisPro convention (1999,Acta A55,543-557)'
_diffrn_orient_matrix_UB_11 -0.0494230000
_diffrn_orient_matrix_UB_12 0.0492540000
_diffrn_orient_matrix_UB_13 -0.0269056000
_diffrn_orient_matrix_UB_21 -0.0553170000
_diffrn_orient_matrix_UB_22 -0.0454225000
_diffrn_orient_matrix_UB_23 -0.0145450000
_diffrn_orient_matrix_UB_31 -0.0080901000
_diffrn_orient_matrix_UB_32 0.0095664000
_diffrn_orient_matrix_UB_33 0.0692584000
_diffrn_radiation_monochromator mirror
_diffrn_radiation_probe x-ray
_diffrn_radiation_type 'Mo K\a'
_diffrn_radiation_wavelength 0.71073
_diffrn_reflns_av_R_equivalents 0.0387
_diffrn_reflns_av_unetI/netI 0.0126
_diffrn_reflns_Laue_measured_fraction_full 0.9972
_diffrn_reflns_Laue_measured_fraction_max 0.9946
_diffrn_reflns_limit_h_max 18
_diffrn_reflns_limit_h_min -18
_diffrn_reflns_limit_k_max 19
_diffrn_reflns_limit_k_min -19
_diffrn_reflns_limit_l_max 18
_diffrn_reflns_limit_l_min -17
_diffrn_reflns_number 99888
_diffrn_reflns_point_group_measured_fraction_full 0.9972
_diffrn_reflns_point_group_measured_fraction_max 0.9946
_diffrn_reflns_theta_full 25.2417
_diffrn_reflns_theta_max 42.19
_diffrn_reflns_theta_min 3.96
_diffrn_source 'micro-focus sealed X-ray tube'
_diffrn_source_type 'SuperNova (Mo) X-ray Source'
_exptl_absorpt_coefficient_mu 3.235
_exptl_absorpt_correction_T_max 1.000
_exptl_absorpt_correction_T_min 0.290
_exptl_absorpt_correction_type gaussian
_exptl_absorpt_process_details
;
CrysAlisPro 1.171.42.90a (Rigaku Oxford Diffraction, 2023)
Numerical absorption correction based on gaussian integration over
a multifaceted crystal model
Empirical absorption correction using spherical harmonics,
implemented in SCALE3 ABSPACK scaling algorithm.
;
_exptl_crystal_colour 'clear colourless'
_exptl_crystal_colour_lustre clear
_exptl_crystal_colour_primary colourless
_exptl_crystal_density_diffrn 2.702
_exptl_crystal_description plate
_exptl_crystal_F_000 727.229
_exptl_crystal_recrystallization_method 'The material was recrystallised from --- by slow evaporation'
_exptl_crystal_size_max 0.62
_exptl_crystal_size_mid 0.22
_exptl_crystal_size_min 0.21
_refine_diff_density_max 0.8828
_refine_diff_density_min -0.9287
_refine_diff_density_rms 0.1208
_refine_ls_d_res_high 0.5292
_refine_ls_d_res_low 5.1415
_refine_ls_extinction_coef 0.00212(14)
_refine_ls_extinction_expression Fc^*^=kFc[1+0.001xFc^2^\l^3^/sin(2\q)]^-1/4^
_refine_ls_goodness_of_fit_ref 1.0289
_refine_ls_hydrogen_treatment undef
_refine_ls_matrix_type full
_refine_ls_number_constraints 0
_refine_ls_number_parameters 146
_refine_ls_number_reflns 6841
_refine_ls_number_restraints 0
_refine_ls_restrained_S_all 1.0289
_refine_ls_R_factor_all 0.0201
_refine_ls_R_factor_gt 0.0185
_refine_ls_shift/su_max 0.0001
_refine_ls_shift/su_mean 0.0000
_refine_ls_structure_factor_coef Fsqd
_refine_ls_weighting_details 'w=1/[\s^2^(Fo^2^)+(0.0082P)^2^+1.0935P] where P=(Fo^2^+2Fc^2^)/3'
_refine_ls_weighting_scheme calc
_refine_ls_wR_factor_gt 0.0395
_refine_ls_wR_factor_ref 0.0402
_reflns_Friedel_coverage 0.0
_reflns_limit_h_max 17
_reflns_limit_h_min -18
_reflns_limit_k_max 19
_reflns_limit_k_min 0
_reflns_limit_l_max 18
_reflns_limit_l_min 0
_reflns_number_gt 6474
_reflns_number_total 6841
_reflns_threshold_expression I>=2u(I)
_cod_data_source_file d4dt02268h3.cif
_cod_data_source_block 3
_cod_depositor_comments 'Adding full bibliography for 7717007--7717016.cif.'
_cod_database_code 7717015
_chemical_oxdiff_formula C4ClF10Sb
_olex2_refinement_description
;
;
_olex2_refine_details
;
Refinement using NoSpherA2, an implementation of
NOn-SPHERical Atom-form-factors in Olex2.
Please cite:
F. Kleemiss et al. Chem. Sci. DOI 10.1039/D0SC05526C - 2021
NoSpherA2 implementation of HAR makes use of
tailor-made aspherical atomic form factors calculated
on-the-fly from a Hirshfeld-partitioned electron density (ED) - not from
spherical-atom form factors.

The ED is calculated from a gaussian basis set single determinant SCF
wavefunction - either Hartree-Fock or DFT using selected funtionals
 - for a fragment of the crystal.
This fragment can be embedded in an electrostatic crystal field by employing cluster charges
or modelled using implicit solvation models, depending on the software used.
The following options were used:
   SOFTWARE:       ORCA 5.0
   PARTITIONING:   NoSpherA2
   INT ACCURACY:   Normal
   METHOD:         M062X
   BASIS SET:      x2c-TZVPP
   CHARGE:         0
   MULTIPLICITY:   1
   RELATIVISTIC:   DKH2
   DATE:           2023-10-24_09-40-47
;
_olex2_exptl_crystal_mounting_method
;
The crystal was generated in situ by freezing the liquid in 
on a Lindemann tube to 237 K, melting with a wire all solid except one seed and cooling to 235 K with 1 K/h and to 100 K
with 100K/h.
;
_olex2_submission_special_instructions 'No special instructions were received'
_oxdiff_exptl_absorpt_empirical_details
;
Empirical correction (ABSPACK) includes:
- Absorption correction using spherical harmonics
- Frame scaling
;
_oxdiff_exptl_absorpt_empirical_full_max 1.647
_oxdiff_exptl_absorpt_empirical_full_min 0.841

loop_
_space_group_symop_id
_space_group_symop_operation_xyz
1 x,y,z
2 -x,y+1/2,-z+1/2
3 -x,-y,-z
4 x,-y-1/2,z-1/2

loop_
_atom_site_label
_atom_site_type_symbol
_atom_site_fract_x
_atom_site_fract_y
_atom_site_fract_z
_atom_site_U_iso_or_equiv
_atom_site_adp_type
_atom_site_occupancy
_atom_site_refinement_flags_posn
Sb1 Sb 0.179475(6) 0.713036(6) 0.279265(7) 0.012168(16) Uani 1.000000 .
Cl1 Cl 0.17753(3) 0.61254(2) 0.06262(3) 0.01804(4) Uani 1.000000 .
F1 F 0.30927(9) 0.97398(8) 0.31032(10) 0.02710(16) Uani 1.000000 .
F2 F 0.32911(9) 0.88241(9) 0.11655(9) 0.02734(16) Uani 1.000000 .
F3 F 0.57798(10) 0.90694(12) 0.31348(13) 0.0414(2) Uani 1.000000 .
F4 F 0.49920(10) 0.81264(13) 0.47088(10) 0.0400(2) Uani 1.000000 .
F5 F 0.51402(10) 0.71085(10) 0.28455(13) 0.0391(2) Uani 1.000000 .
F6 F 0.01266(8) 0.87199(7) 0.03350(8) 0.02059(12) Uani 1.000000 .
F7 F 0.01591(9) 0.95604(7) 0.23890(9) 0.02450(15) Uani 1.000000 .
F8 F -0.15519(9) 0.76567(12) 0.28118(10) 0.0351(2) Uani 1.000000 .
F9 F -0.16006(9) 0.68379(8) 0.07789(10) 0.02846(16) Uani 1.000000 .
F10 F -0.24070(9) 0.87309(10) 0.08900(11) 0.03246(19) Uani 1.000000 .
C1 C 0.33479(11) 0.86210(10) 0.25435(12) 0.01749(15) Uani 1.000000 .
C2 C 0.48573(12) 0.82302(14) 0.33261(15) 0.0248(2) Uani 1.000000 .
C3 C 0.00542(11) 0.84465(9) 0.16618(11) 0.01494(14) Uani 1.000000 .
C4 C -0.14173(11) 0.79065(12) 0.15271(12) 0.01986(17) Uani 1.000000 .

loop_
_atom_site_aniso_label
_atom_site_aniso_U_11
_atom_site_aniso_U_22
_atom_site_aniso_U_33
_atom_site_aniso_U_12
_atom_site_aniso_U_13
_atom_site_aniso_U_23
Sb1 0.01302(2) 0.01118(2) 0.01215(2) 0.000112(16) 0.003249(17) 0.000706(16)
Cl1 0.02404(10) 0.01436(8) 0.01664(9) 0.00168(7) 0.00720(8) -0.00198(7)
F1 0.0274(4) 0.0175(3) 0.0394(5) -0.0061(3) 0.0145(3) -0.0063(3)
F2 0.0291(4) 0.0330(4) 0.0205(3) -0.0116(3) 0.0080(3) 0.0030(3)
F3 0.0210(4) 0.0509(6) 0.0535(6) -0.0152(4) 0.0123(4) -0.0046(5)
F4 0.0234(4) 0.0663(7) 0.0251(4) -0.0019(4) -0.0016(3) 0.0011(4)
F5 0.0236(4) 0.0388(5) 0.0534(6) 0.0078(4) 0.0081(4) -0.0073(5)
F6 0.0249(3) 0.0185(3) 0.0186(3) 0.0030(2) 0.0064(2) 0.0060(2)
F7 0.0249(3) 0.0177(3) 0.0270(3) 0.0061(2) 0.0008(3) -0.0068(3)
F8 0.0214(4) 0.0606(7) 0.0262(4) 0.0017(4) 0.0116(3) 0.0084(4)
F9 0.0246(4) 0.0245(3) 0.0340(4) -0.0073(3) 0.0044(3) -0.0022(3)
F10 0.0176(3) 0.0353(5) 0.0394(5) 0.0076(3) -0.0004(3) 0.0054(4)
C1 0.0161(4) 0.0177(4) 0.0192(4) -0.0035(3) 0.0057(3) -0.0017(3)
C2 0.0142(4) 0.0331(6) 0.0266(5) -0.0041(4) 0.0046(4) -0.0038(4)
C3 0.0155(3) 0.0133(3) 0.0156(3) 0.0018(3) 0.0035(3) -0.0002(3)
C4 0.0145(4) 0.0249(5) 0.0193(4) 0.0020(3) 0.0031(3) 0.0033(3)

loop_
_atom_type_symbol
_atom_type_scat_dispersion_real
_atom_type_scat_dispersion_imag
_atom_type_scat_source
_atom_type_scat_dispersion_source
C 0.00313 0.00162 'NoSpherA2: Chem.Sci. 2021, DOI:10.1039/D0SC05526C' 'Brennan, Cowan, Rev. Sci. Instrum., 1992, 63, 850'
Cl 0.14908 0.15974 'NoSpherA2: Chem.Sci. 2021, DOI:10.1039/D0SC05526C' 'Brennan, Cowan, Rev. Sci. Instrum., 1992, 63, 850'
F 0.01756 0.01033 'NoSpherA2: Chem.Sci. 2021, DOI:10.1039/D0SC05526C' 'Brennan, Cowan, Rev. Sci. Instrum., 1992, 63, 850'
Sb -0.55470 1.55289 'NoSpherA2: Chem.Sci. 2021, DOI:10.1039/D0SC05526C' 'Brennan, Cowan, Rev. Sci. Instrum., 1992, 63, 850'

loop_
_exptl_crystal_face_index_h
_exptl_crystal_face_index_k
_exptl_crystal_face_index_l
_exptl_crystal_face_perp_dist
11 -8 2 0.1065
-11 8 -2 0.1065
-7 -13 0 0.1101
7 13 0 0.1101
2 -14 1 0.1099
-2 14 -1 0.1099
12 4 1 0.1083
-12 -4 -1 0.1083
-5 2 14 0.3000
5 -2 -14 0.3000

loop_
_geom_angle_atom_site_label_1
_geom_angle_atom_site_label_2
_geom_angle_atom_site_label_3
_geom_angle
_geom_angle_site_symmetry_1
_geom_angle_site_symmetry_3
_geom_angle_publ_flag
C1 Sb1 Cl1 92.79(3) . . ?
C3 Sb1 Cl1 91.21(3) . . ?
C3 Sb1 C1 88.53(4) . . ?
F1 C1 Sb1 110.46(7) . . ?
F2 C1 Sb1 112.18(7) . . ?
F2 C1 F1 107.84(10) . . ?
C2 C1 Sb1 111.18(8) . . ?
C2 C1 F1 107.34(9) . . ?
C2 C1 F2 107.64(9) . . ?
F4 C2 F3 108.80(11) . . ?
F5 C2 F3 108.62(12) . . ?
F5 C2 F4 108.46(13) . . ?
C1 C2 F3 111.66(12) . . ?
C1 C2 F4 109.70(10) . . ?
C1 C2 F5 109.53(10) . . ?
F6 C3 Sb1 111.34(6) . . ?
F7 C3 Sb1 109.67(6) . . ?
F7 C3 F6 107.61(8) . . ?
C4 C3 Sb1 113.35(7) . . ?
C4 C3 F6 107.45(8) . . ?
C4 C3 F7 107.17(9) . . ?
F9 C4 F8 108.70(11) . . ?
F10 C4 F8 108.48(10) . . ?
F10 C4 F9 108.93(10) . . ?
C3 C4 F8 109.63(9) . . ?
C3 C4 F9 109.94(9) . . ?
C3 C4 F10 111.12(10) . . ?

loop_
_geom_bond_atom_site_label_1
_geom_bond_atom_site_label_2
_geom_bond_distance
_geom_bond_site_symmetry_2
_geom_bond_publ_flag
Sb1 Cl1 2.3556(3) . ?
Sb1 C1 2.2524(10) . ?
Sb1 C3 2.2426(10) . ?
F1 C1 1.3469(13) . ?
F2 C1 1.3459(13) . ?
F3 C2 1.3182(16) . ?
F4 C2 1.3217(17) . ?
F5 C2 1.3242(17) . ?
F6 C3 1.3463(12) . ?
F7 C3 1.3549(12) . ?
F8 C4 1.3223(15) . ?
F9 C4 1.3214(15) . ?
F10 C4 1.3241(14) . ?
C1 C2 1.5322(16) . ?
C3 C4 1.5341(15) . ?

loop_
_geom_torsion_atom_site_label_1
_geom_torsion_atom_site_label_2
_geom_torsion_atom_site_label_3
_geom_torsion_atom_site_label_4
_geom_torsion
_geom_torsion_site_symmetry_1
_geom_torsion_site_symmetry_2
_geom_torsion_site_symmetry_3
_geom_torsion_site_symmetry_4
_geom_torsion_publ_flag
Sb1 C1 C2 F3 177.22(9) . . . . ?
Sb1 C1 C2 F4 -62.08(9) . . . . ?
Sb1 C1 C2 F5 56.86(9) . . . . ?
Sb1 C3 C4 F8 58.31(8) . . . . ?
Sb1 C3 C4 F9 -61.13(7) . . . . ?
Sb1 C3 C4 F10 178.21(8) . . . . ?
F1 C1 C2 F3 -61.88(11) . . . . ?
F1 C1 C2 F4 58.83(11) . . . . ?
F1 C1 C2 F5 177.76(10) . . . . ?
F2 C1 C2 F3 53.98(11) . . . . ?
F2 C1 C2 F4 174.69(11) . . . . ?
F2 C1 C2 F5 -66.38(11) . . . . ?
F6 C3 C4 F8 -178.23(9) . . . . ?
F6 C3 C4 F9 62.33(9) . . . . ?
F6 C3 C4 F10 -58.34(9) . . . . ?
F7 C3 C4 F8 -62.82(10) . . . . ?
F7 C3 C4 F9 177.74(9) . . . . ?
F7 C3 C4 F10 57.08(10) . . . . ?

loop_
_exptl_oxdiff_crystal_face_indexfrac_h
_exptl_oxdiff_crystal_face_indexfrac_k
_exptl_oxdiff_crystal_face_indexfrac_l
_exptl_oxdiff_crystal_face_x
_exptl_oxdiff_crystal_face_y
_exptl_oxdiff_crystal_face_z
10.7409 -7.5037 2.1593 -0.9585 -0.2847 -0.0091
-10.7409 7.5037 -2.1593 0.9585 0.2847 0.0091
-6.7807 -12.6955 -0.2437 -0.2836 0.9553 -0.0835
6.7807 12.6955 0.2437 0.2836 -0.9553 0.0835
2.0519 -14.4391 1.4567 -0.8518 0.5212 -0.0538
-2.0519 14.4391 -1.4567 0.8518 -0.5212 0.0538
12.3395 4.4035 1.3580 -0.4295 -0.9024 0.0364
-12.3395 -4.4035 -1.3580 0.4295 0.9024 -0.0364
-5.2709 2.0589 13.5383 -0.0023 0.0011 1.0000
5.2709 -2.0589 -13.5383 0.0023 -0.0011 -1.0000
